data_4329911
loop_
_publ_author_name
'Justin N. Cross'
'Eric M. Villa'
'Shuao Wang'
'Juan Diwu'
'Matthew J. Polinski'
'Thomas E. Albrecht-Schmitt'

_publ_section_title
;
 Syntheses, Structures, and Spectroscopic Properties of Plutonium and
 Americium Phosphites and the Redetermination of the Ionic Radii of
 Pu(III) and Am(III)
;
_journal_name_full 'Inorganic Chemistry'
_journal_page_first 8419
_journal_page_last 8424
_journal_paper_doi 10.1021/ic300958z
_journal_volume 51
_journal_year 2012
_chemical_formula_moiety Am2(HPO3)3(H2O)
_chemical_formula_sum 'Am2 O10 P3'
_chemical_formula_weight 738.91
_chemical_name_common 'Americium(III) phosphite'
_chemical_name_systematic
; 
 ? 
;
_space_group_IT_number 15
_symmetry_cell_setting monoclinic
_symmetry_space_group_name_Hall '-C 2yc'
_symmetry_space_group_name_H-M 'C 1 2/c 1'
_atom_sites_solution_hydrogens none
_atom_sites_solution_primary direct
_atom_sites_solution_secondary difmap
_audit_creation_method SHELXL-97
_cell_angle_alpha 90.00
_cell_angle_beta 101.425(8)
_cell_angle_gamma 90.00
_cell_formula_units_Z 8
_cell_length_a 20.545(7)
_cell_length_b 6.608(2)
_cell_length_c 13.870(5)
_cell_measurement_reflns_used 1614
_cell_measurement_temperature 100(2)
_cell_measurement_theta_max 24.96
_cell_measurement_theta_min 2.02
_cell_volume 1845.7(11)
_computing_cell_refinement 'smart saint'
_computing_data_collection smart
_computing_data_reduction SAINT
_computing_molecular_graphics 'SHELXP-97 (Sheldrick, 1997)'
_computing_publication_material 'SHELXCIF-97 (Sheldrick, 2000)'
_computing_structure_refinement 'SHELXL-97 (Sheldrick, 1997)'
_computing_structure_solution 'SHELXS-97 (Sheldrick, 1990)'
_diffrn_ambient_temperature 100(2)
_diffrn_detector_area_resol_mean 0
_diffrn_measured_fraction_theta_full 0.999
_diffrn_measured_fraction_theta_max 0.999
_diffrn_measurement_device_type 'BRUKER apex II'
_diffrn_measurement_method '0.5 wide w/ exposures'
_diffrn_radiation_monochromator 'Quazar optics'
_diffrn_radiation_source 'Imus microfocused'
_diffrn_radiation_type MoK\a
_diffrn_radiation_wavelength 0.71073
_diffrn_reflns_av_R_equivalents 0.1337
_diffrn_reflns_av_sigmaI/netI 0.0948
_diffrn_reflns_limit_h_max 24
_diffrn_reflns_limit_h_min -24
_diffrn_reflns_limit_k_max 7
_diffrn_reflns_limit_k_min -7
_diffrn_reflns_limit_l_max 16
_diffrn_reflns_limit_l_min -16
_diffrn_reflns_number 8569
_diffrn_reflns_theta_full 24.96
_diffrn_reflns_theta_max 24.96
_diffrn_reflns_theta_min 2.02
_exptl_absorpt_coefficient_mu 17.058
_exptl_absorpt_correction_T_max 0.903
_exptl_absorpt_correction_T_min 0.535
_exptl_absorpt_correction_type numerical
_exptl_absorpt_process_details SHELTXPREP
_exptl_crystal_colour Pink
_exptl_crystal_density_diffrn 5.318
_exptl_crystal_density_meas ?
_exptl_crystal_description Tablet
_exptl_crystal_F_000 2519
_exptl_crystal_size_max 0.063
_exptl_crystal_size_mid 0.031
_exptl_crystal_size_min 0.006
_refine_diff_density_max 2.254
_refine_diff_density_min -2.102
_refine_diff_density_rms 0.541
_refine_ls_extinction_coef 0.000139(19)
_refine_ls_extinction_expression Fc^*^=kFc[1+0.001xFc^2^\l^3^/sin(2\q)]^-1/4^
_refine_ls_extinction_method SHELXL
_refine_ls_goodness_of_fit_ref 0.991
_refine_ls_hydrogen_treatment none
_refine_ls_matrix_type full
_refine_ls_number_parameters 137
_refine_ls_number_reflns 1614
_refine_ls_number_restraints 60
_refine_ls_restrained_S_all 0.975
_refine_ls_R_factor_all 0.0827
_refine_ls_R_factor_gt 0.0431
_refine_ls_shift/su_max 0.000
_refine_ls_shift/su_mean 0.000
_refine_ls_structure_factor_coef Fsqd
_refine_ls_weighting_details 'calc w=1/[\s^2^(Fo^2^)+(0.0308P)^2^+0.0000P] where P=(Fo^2^+2Fc^2^)/3'
_refine_ls_weighting_scheme calc
_refine_ls_wR_factor_gt 0.0751
_refine_ls_wR_factor_ref 0.0869
_reflns_number_gt 1127
_reflns_number_total 1614
_reflns_threshold_expression >2sigma(I)
_cod_data_source_file ic300958z_si_002_9.cif
_cod_data_source_block AmPO3
_cod_depositor_comments
;
The following automatic conversions were performed:

'_exptl_crystal_density_meas' value 'N/A' was changed to '?' - the
value is perceived as not measured.

Automatic conversion script
Id: cif_fix_values 3008 2015-01-20 13:52:24Z robertas 
;
_cod_original_sg_symbol_H-M 'C 2/c'
_cod_database_code 4329911

loop_
_symmetry_equiv_pos_as_xyz
'x, y, z'
'-x, y, -z+1/2'
'x+1/2, y+1/2, z'
'-x+1/2, y+1/2, -z+1/2'
'-x, -y, -z'
'x, -y, z-1/2'
'-x+1/2, -y+1/2, -z'
'x+1/2, -y+1/2, z-1/2'

loop_
_atom_site_label
_atom_site_type_symbol
_atom_site_fract_x
_atom_site_fract_y
_atom_site_fract_z
_atom_site_U_iso_or_equiv
_atom_site_adp_type
_atom_site_occupancy
_atom_site_symmetry_multiplicity
_atom_site_calc_flag
_atom_site_refinement_flags
Am1 Am 0.38734(4) 0.11947(11) 0.84335(5) 0.0092(2) Uani 1 1 d .
Am2 Am 0.28307(4) 0.00032(11) 0.58356(5) 0.0076(2) Uani 1 1 d .
P1 P 0.4403(3) -0.0794(8) 0.6154(4) 0.0090(12) Uani 1 1 d .
P2 P 0.1321(3) 0.1314(8) 0.5527(4) 0.0095(12) Uani 1 1 d .
P3 P 0.2161(3) 0.0105(8) 0.8156(4) 0.0094(12) Uani 1 1 d .
O1 O 0.3961(7) -0.041(2) 0.6915(10) 0.015(4) Uani 1 1 d U
O2 O 0.4488(8) 0.423(2) 0.7977(12) 0.030(4) Uani 1 1 d U
O3 O 0.5055(7) 0.072(2) 0.8813(10) 0.012(3) Uani 1 1 d U
O4 O 0.4034(6) -0.245(2) 0.8805(9) 0.007(3) Uani 1 1 d U
O5 O 0.3399(7) 0.4305(19) 0.9019(10) 0.011(3) Uani 1 1 d U
O6 O 0.2364(7) -0.123(2) 0.4140(9) 0.010(3) Uani 1 1 d U
O7 O 0.2768(6) -0.015(2) 0.7678(9) 0.010(3) Uani 1 1 d U
O8 O 0.1934(6) 0.247(2) 0.5312(9) 0.013(3) Uani 1 1 d U
O9 O 0.3907(6) 0.0876(19) 1.0166(9) 0.007(3) Uani 1 1 d U
O10 O 0.3194(6) 0.3105(18) 0.6781(9) 0.006(3) Uani 1 1 d U

loop_
_atom_site_aniso_label
_atom_site_aniso_U_11
_atom_site_aniso_U_22
_atom_site_aniso_U_33
_atom_site_aniso_U_23
_atom_site_aniso_U_13
_atom_site_aniso_U_12
Am1 0.0109(4) 0.0082(4) 0.0087(4) -0.0014(4) 0.0023(3) 0.0010(4)
Am2 0.0104(4) 0.0045(4) 0.0081(4) -0.0006(3) 0.0021(3) 0.0002(4)
P1 0.006(3) 0.014(3) 0.007(3) -0.002(2) 0.003(2) -0.001(2)
P2 0.012(3) 0.007(3) 0.009(3) -0.001(2) 0.001(2) -0.003(2)
P3 0.014(3) 0.004(2) 0.012(3) -0.001(3) 0.004(2) -0.005(3)
O1 0.018(5) 0.017(5) 0.011(5) 0.001(4) 0.003(4) 0.001(4)
O2 0.030(4) 0.030(4) 0.030(4) 0.0002(10) 0.0062(13) -0.0001(10)
O3 0.013(5) 0.011(5) 0.013(5) 0.000(4) 0.002(4) 0.004(4)
O4 0.009(5) 0.003(5) 0.010(5) -0.002(4) 0.003(4) 0.000(4)
O5 0.008(5) 0.012(5) 0.014(5) 0.001(4) 0.004(4) 0.000(4)
O6 0.016(5) 0.007(5) 0.008(5) 0.000(4) 0.005(4) 0.002(4)
O7 0.011(5) 0.010(5) 0.010(5) -0.002(4) 0.001(4) -0.004(4)
O8 0.011(5) 0.014(5) 0.014(5) 0.000(4) 0.006(4) 0.003(4)
O9 0.006(5) 0.010(5) 0.004(5) 0.000(4) 0.000(4) 0.006(4)
O10 0.007(5) 0.006(5) 0.005(5) 0.004(4) 0.001(4) 0.001(4)

loop_
_atom_type_symbol
_atom_type_description
_atom_type_scat_dispersion_real
_atom_type_scat_dispersion_imag
_atom_type_scat_source
O O 0.0106 0.0060 'International Tables Vol C Tables 4.2.6.8 and 6.1.1.4'
P P 0.1023 0.0942 'International Tables Vol C Tables 4.2.6.8 and 6.1.1.4'
Am Am -7.8986 4.5125 'International Tables Vol C Tables 4.2.6.8 and 6.1.1.4'

loop_
_geom_angle_atom_site_label_1
_geom_angle_atom_site_label_2
_geom_angle_atom_site_label_3
_geom_angle
_geom_angle_site_symmetry_1
_geom_angle_site_symmetry_3
O9 Am1 O1 148.1(4) . .
O9 Am1 O3 86.7(4) . .
O1 Am1 O3 83.4(5) . .
O9 Am1 O4 74.3(4) . .
O1 Am1 O4 73.9(4) . .
O3 Am1 O4 74.9(4) . .
O9 Am1 O7 103.6(4) . .
O1 Am1 O7 72.0(4) . .
O3 Am1 O7 148.3(4) . .
O4 Am1 O7 79.2(4) . .
O9 Am1 O5 71.3(4) . .
O1 Am1 O5 139.2(4) . .
O3 Am1 O5 118.9(4) . .
O4 Am1 O5 141.6(4) . .
O7 Am1 O5 92.8(4) . .
O9 Am1 O2 113.9(5) . .
O1 Am1 O2 90.1(5) . .
O3 Am1 O2 67.9(5) . .
O4 Am1 O2 140.9(5) . .
O7 Am1 O2 130.1(5) . .
O5 Am1 O2 70.9(5) . .
O9 Am1 O10 141.8(4) . .
O1 Am1 O10 65.4(4) . .
O3 Am1 O10 124.6(4) . .
O4 Am1 O10 130.4(4) . .
O7 Am1 O10 62.5(4) . .
O5 Am1 O10 74.0(4) . .
O2 Am1 O10 67.7(5) . .
O9 Am1 O6 64.1(4) . 6_556
O1 Am1 O6 118.9(4) . 6_556
O3 Am1 O6 150.5(4) . 6_556
O4 Am1 O6 92.2(4) . 6_556
O7 Am1 O6 46.9(4) . 6_556
O5 Am1 O6 57.6(4) . 6_556
O2 Am1 O6 126.4(4) . 6_556
O10 Am1 O6 84.0(3) . 6_556
O9 Am1 P3 85.5(3) . .
O1 Am1 P3 93.5(4) . .
O3 Am1 P3 159.7(3) . .
O4 Am1 P3 85.0(3) . .
O7 Am1 P3 21.5(3) . .
O5 Am1 P3 76.0(3) . .
O2 Am1 P3 132.3(4) . .
O10 Am1 P3 70.9(3) . .
O6 Am1 P3 25.4(2) 6_556 .
O9 Am1 P2 60.1(3) . 4_546
O1 Am1 P2 89.4(3) . 4_546
O3 Am1 P2 89.0(3) . 4_546
O4 Am1 P2 20.1(3) . 4_546
O7 Am1 P2 71.4(3) . 4_546
O5 Am1 P2 122.1(3) . 4_546
O2 Am1 P2 156.7(4) . 4_546
O10 Am1 P2 132.1(3) . 4_546
O6 Am1 P2 73.3(2) 6_556 4_546
P3 Am1 P2 70.91(13) . 4_546
O9 Am1 O8 51.8(4) . 4_546
O1 Am1 O8 104.2(4) . 4_546
O3 Am1 O8 110.3(4) . 4_546
O4 Am1 O8 44.6(4) . 4_546
O7 Am1 O8 59.2(4) . 4_546
O5 Am1 O8 99.2(4) . 4_546
O2 Am1 O8 165.5(4) . 4_546
O10 Am1 O8 120.7(3) . 4_546
O6 Am1 O8 48.6(3) 6_556 4_546
P3 Am1 O8 51.0(2) . 4_546
P2 Am1 O8 24.9(2) 4_546 4_546
O8 Am2 O8 65.5(5) 7_556 .
O8 Am2 O10 72.4(4) 7_556 .
O8 Am2 O10 74.8(4) . .
O8 Am2 O6 72.3(4) 7_556 .
O8 Am2 O6 79.2(4) . .
O10 Am2 O6 142.4(4) . .
O8 Am2 O1 100.6(4) 7_556 .
O8 Am2 O1 142.8(4) . .
O10 Am2 O1 68.1(4) . .
O6 Am2 O1 131.5(4) . .
O8 Am2 O6 138.0(4) 7_556 7_546
O8 Am2 O6 123.1(4) . 7_546
O10 Am2 O6 147.6(4) . 7_546
O6 Am2 O6 70.0(5) . 7_546
O1 Am2 O6 90.9(4) . 7_546
O8 Am2 O7 137.0(4) 7_556 .
O8 Am2 O7 97.9(4) . .
O10 Am2 O7 64.9(4) . .
O6 Am2 O7 146.5(4) . .
O1 Am2 O7 68.2(4) . .
O6 Am2 O7 84.8(4) 7_546 .
O8 Am2 O5 119.6(4) 7_556 4_546
O8 Am2 O5 57.3(4) . 4_546
O10 Am2 O5 107.5(4) . 4_546
O6 Am2 O5 79.5(4) . 4_546
O1 Am2 O5 136.7(4) . 4_546
O6 Am2 O5 70.6(4) 7_546 4_546
O7 Am2 O5 71.3(4) . 4_546
O8 Am2 O9 68.2(4) 7_556 6
O8 Am2 O9 132.5(4) . 6
O10 Am2 O9 100.6(4) . 6
O6 Am2 O9 77.8(4) . 6
O1 Am2 O9 56.2(4) . 6
O6 Am2 O9 86.2(4) 7_546 6
O7 Am2 O9 123.4(4) . 6
O5 Am2 O9 151.9(4) 4_546 6
O8 Am2 P2 92.3(3) 7_556 .
O8 Am2 P2 28.6(3) . .
O10 Am2 P2 91.7(3) . .
O6 Am2 P2 77.2(3) . .
O1 Am2 P2 150.9(3) . .
O6 Am2 P2 96.8(3) 7_546 .
O7 Am2 P2 84.6(3) . .
O5 Am2 P2 28.7(3) 4_546 .
O9 Am2 P2 152.0(3) 6 .
O8 Am2 P1 82.9(3) 7_556 .
O8 Am2 P1 145.4(3) . .
O10 Am2 P1 82.7(3) . .
O6 Am2 P1 105.3(3) . .
O1 Am2 P1 28.0(3) . .
O6 Am2 P1 89.6(3) 7_546 .
O7 Am2 P1 95.9(3) . .
O5 Am2 P1 156.9(3) 4_546 .
O9 Am2 P1 28.3(3) 6 .
P2 Am2 P1 173.55(14) . .
O8 Am2 P3 155.3(3) 7_556 4_546
O8 Am2 P3 132.1(3) . 4_546
O10 Am2 P3 125.1(3) . 4_546
O6 Am2 P3 92.6(3) . 4_546
O1 Am2 P3 74.5(3) . 4_546
O6 Am2 P3 22.6(3) 7_546 4_546
O7 Am2 P3 64.5(3) . 4_546
O5 Am2 P3 74.7(3) 4_546 4_546
O9 Am2 P3 89.9(3) 6 4_546
P2 Am2 P3 103.45(13) . 4_546
P1 Am2 P3 82.49(13) . 4_546
O3 P1 O9 114.2(8) 2_656 6
O3 P1 O1 113.9(8) 2_656 .
O9 P1 O1 103.8(8) 6 .
O3 P1 Am2 128.2(6) 2_656 .
O9 P1 Am2 54.0(5) 6 .
O1 P1 Am2 49.9(5) . .
O3 P1 Am1 22.2(5) 2_656 2_656
O9 P1 Am1 126.4(5) 6 2_656
O1 P1 Am1 120.6(6) . 2_656
Am2 P1 Am1 149.82(17) . 2_656
O3 P1 Am1 98.4(6) 2_656 6
O9 P1 Am1 23.9(5) 6 6
O1 P1 Am1 127.6(6) . 6
Am2 P1 Am1 77.78(12) . 6
Am1 P1 Am1 105.07(13) 2_656 6
O3 P1 Am1 94.5(6) 2_656 .
O9 P1 Am1 120.5(6) 6 .
O1 P1 Am1 20.7(5) . .
Am2 P1 Am1 67.03(10) . .
Am1 P1 Am1 99.91(13) 2_656 .
Am1 P1 Am1 142.92(16) 6 .
O4 P2 O5 113.7(7) 4_556 4_546
O4 P2 O8 110.9(8) 4_556 .
O5 P2 O8 104.7(8) 4_546 .
O4 P2 Am2 129.6(5) 4_556 .
O5 P2 Am2 55.3(5) 4_546 .
O8 P2 Am2 49.5(5) . .
O4 P2 Am1 33.7(5) 4_556 4_556
O5 P2 Am1 132.6(6) 4_546 4_556
O8 P2 Am1 78.1(5) . 4_556
Am2 P2 Am1 112.08(15) . 4_556
O4 P2 Am2 106.6(5) 4_556 7_556
O5 P2 Am2 127.0(6) 4_546 7_556
O8 P2 Am2 25.9(5) . 7_556
Am2 P2 Am2 72.72(11) . 7_556
Am1 P2 Am2 73.54(11) 4_556 7_556
O4 P2 Am1 98.7(5) 4_556 4_546
O5 P2 Am1 27.7(5) 4_546 4_546
O8 P2 Am1 132.4(6) . 4_546
Am2 P2 Am1 82.93(12) . 4_546
Am1 P2 Am1 129.11(15) 4_556 4_546
Am2 P2 Am1 152.48(16) 7_556 4_546
O10 P3 O7 111.7(8) 4_546 .
O10 P3 O6 114.7(7) 4_546 6_556
O7 P3 O6 109.7(8) . 6_556
O10 P3 Am2 137.8(5) 4_546 4_556
O7 P3 Am2 109.4(5) . 4_556
O6 P3 Am2 39.1(5) 6_556 4_556
O10 P3 Am1 130.4(6) 4_546 .
O7 P3 Am1 36.2(5) . .
O6 P3 Am1 73.5(5) 6_556 .
Am2 P3 Am1 80.99(11) 4_556 .
O10 P3 Am2 30.7(5) 4_546 4_546
O7 P3 Am2 97.0(6) . 4_546
O6 P3 Am2 97.3(5) 6_556 4_546
Am2 P3 Am2 134.20(16) 4_556 4_546
Am1 P3 Am2 102.55(14) . 4_546
O10 P3 Am2 90.7(5) 4_546 6_556
O7 P3 Am2 105.1(5) . 6_556
O6 P3 Am2 30.3(5) 6_556 6_556
Am2 P3 Am2 69.37(10) 4_556 6_556
Am1 P3 Am2 74.37(11) . 6_556
Am2 P3 Am2 67.94(10) 4_546 6_556
O10 P3 Am2 107.2(5) 4_546 .
O7 P3 Am2 32.5(5) . .
O6 P3 Am2 133.7(5) 6_556 .
Am2 P3 Am2 112.58(14) 4_556 .
Am1 P3 Am2 64.53(9) . .
Am2 P3 Am2 109.77(14) 4_546 .
Am2 P3 Am2 137.43(16) 6_556 .
O10 P3 Am1 38.4(5) 4_546 4_546
O7 P3 Am1 94.8(5) . 4_546
O6 P3 Am1 150.9(6) 6_556 4_546
Am2 P3 Am1 145.07(17) 4_556 4_546
Am1 P3 Am1 129.54(15) . 4_546
Am2 P3 Am1 63.25(9) 4_546 4_546
Am2 P3 Am1 128.98(15) 6_556 4_546
Am2 P3 Am1 75.23(10) . 4_546
P1 O1 Am1 146.2(8) . .
P1 O1 Am2 102.1(7) . .
Am1 O1 Am2 104.7(5) . .
P1 O3 Am1 144.3(8) 2_656 .
P2 O4 Am1 126.2(7) 4_546 .
P2 O5 Am1 135.6(8) 4_556 .
P2 O5 Am2 96.0(6) 4_556 4_556
Am1 O5 Am2 128.3(5) . 4_556
P2 O5 Am2 118.4(6) 4_556 6_556
Am1 O5 Am2 78.8(3) . 6_556
Am2 O5 Am2 71.3(3) 4_556 6_556
P3 O6 Am2 131.6(8) 6 .
P3 O6 Am2 118.3(7) 6 7_546
Am2 O6 Am2 110.0(5) . 7_546
P3 O6 Am1 81.1(5) 6 6
Am2 O6 Am1 93.8(4) . 6
Am2 O6 Am1 99.5(4) 7_546 6
P3 O6 Am2 61.1(5) 6 7_556
Am2 O6 Am2 71.7(3) . 7_556
Am2 O6 Am2 165.1(5) 7_546 7_556
Am1 O6 Am2 95.1(3) 6 7_556
P3 O7 Am1 122.4(7) . .
P3 O7 Am2 128.9(7) . .
Am1 O7 Am2 100.6(5) . .
P3 O7 Am2 61.3(5) . 4_546
Am1 O7 Am2 114.0(4) . 4_546
Am2 O7 Am2 127.0(4) . 4_546
P2 O8 Am2 137.9(8) . 7_556
P2 O8 Am2 101.9(7) . .
Am2 O8 Am2 114.6(5) 7_556 .
P2 O8 Am1 77.0(5) . 4_556
Am2 O8 Am1 91.0(4) 7_556 4_556
Am2 O8 Am1 134.4(5) . 4_556
P1 O9 Am1 141.0(8) 6_556 .
P1 O9 Am2 97.7(6) 6_556 6_556
Am1 O9 Am2 120.9(5) . 6_556
P3 O10 Am2 130.9(7) 4_556 .
P3 O10 Am1 121.5(7) 4_556 .
Am2 O10 Am1 96.4(4) . .
P3 O10 Am2 67.0(5) 4_556 7_556
Am2 O10 Am2 74.3(3) . 7_556
Am1 O10 Am2 170.7(4) . 7_556

loop_
_geom_bond_atom_site_label_1
_geom_bond_atom_site_label_2
_geom_bond_distance
_geom_bond_site_symmetry_2
Am1 O9 2.400(12) .
Am1 O1 2.396(14) .
Am1 O3 2.402(14) .
Am1 O4 2.468(13) .
Am1 O7 2.470(13) .
Am1 O5 2.479(13) .
Am1 O2 2.515(16) .
Am1 O10 2.744(12) .
Am1 O6 3.433(13) 6_556
Am1 P3 3.537(6) .
Am1 P2 3.588(6) 4_546
Am1 O8 3.603(13) 4_546
Am2 O8 2.421(13) 7_556
Am2 O8 2.459(13) .
Am2 O10 2.467(12) .
Am2 O6 2.495(13) .
Am2 O1 2.516(14) .
Am2 O6 2.525(14) 7_546
Am2 O7 2.586(13) .
Am2 O5 2.616(13) 4_546
Am2 O9 2.627(13) 6
Am2 P2 3.166(6) .
Am2 P1 3.217(6) .
Am2 P3 3.524(5) 4_546
P1 O3 1.488(14) 2_656
P1 O9 1.538(13) 6
P1 O1 1.544(15) .
P1 Am1 3.713(6) 2_656
P1 Am1 3.724(6) 6
P2 O4 1.527(14) 4_556
P2 O5 1.531(14) 4_546
P2 O8 1.550(14) .
P2 Am1 3.587(6) 4_556
P2 Am2 3.719(5) 7_556
P2 Am1 3.729(6) 4_546
P3 O10 1.520(13) 4_546
P3 O7 1.534(14) .
P3 O6 1.537(13) 6_556
P3 Am2 3.524(5) 4_556
P3 Am2 3.649(5) 4_546
P3 Am2 3.699(6) 6_556
P3 Am1 3.768(5) 4_546
O3 P1 1.488(14) 2_656
O4 P2 1.527(14) 4_546
O5 P2 1.531(14) 4_556
O5 Am2 2.616(13) 4_556
O5 Am2 4.121(13) 6_556
O6 P3 1.537(13) 6
O6 Am2 2.525(14) 7_546
O6 Am1 3.433(13) 6
O6 Am2 4.135(14) 7_556
O7 Am2 4.127(13) 4_546
O8 Am2 2.421(13) 7_556
O8 Am1 3.603(13) 4_556
O9 P1 1.538(13) 6_556
O9 Am2 2.627(13) 6_556
O10 P3 1.520(13) 4_556
O10 Am2 4.017(12) 7_556
